data_1557796
loop_
_publ_author_name
'Qin, Li-Qin'
'Zou, Bi-Qun'
'Qin, Qi-Pin'
'Wang, Zhen-Feng'
'Yang, Lin'
'Tan, Ming-Xiong'
'Liang, Chun-Jie'
'Liang, Hong'

_publ_section_title
;
 Highly cytotoxic, cyclometalated iridium(iii)-5-fluoro-8-quinolinol
 complexes as cancer cell mitochondriotropic agents
;
_journal_issue 19
_journal_name_full 'New Journal of Chemistry'
_journal_page_first 7832
_journal_page_last 7837
_journal_paper_doi 10.1039/D0NJ00465K
_journal_volume 44
_journal_year 2020
_chemical_formula_moiety 'C27 H19 F Ir N5 O, 2(C H4 O)'
_chemical_formula_sum 'C29 H27 F Ir N5 O3'
_chemical_formula_weight 704.75
_space_group_crystal_system monoclinic
_space_group_IT_number 14
_space_group_name_Hall '-P 2ybc'
_space_group_name_H-M_alt 'P 1 21/c 1'
_atom_sites_solution_hydrogens geom
_atom_sites_solution_primary direct
_audit_creation_date 2019-10-15
_audit_creation_method
;
Olex2 1.2
(compiled 2018.05.29 svn.r3508 for OlexSys, GUI svn.r5506)
;
_audit_update_record
;
2020-01-27 deposited with the CCDC.	2020-04-15 downloaded from the CCDC.
;
_cell_angle_alpha 90
_cell_angle_beta 96.221(6)
_cell_angle_gamma 90
_cell_formula_units_Z 4
_cell_length_a 10.7444(8)
_cell_length_b 22.9897(12)
_cell_length_c 10.6487(6)
_cell_measurement_reflns_used 5857
_cell_measurement_temperature 293(2)
_cell_measurement_theta_max 28.2880
_cell_measurement_theta_min 3.8330
_cell_volume 2614.9(3)
_computing_cell_refinement 'CrysAlisPro 1.171.39.46 (Rigaku OD, 2018)'
_computing_data_collection 'CrysAlisPro 1.171.39.46 (Rigaku OD, 2018)'
_computing_data_reduction 'CrysAlisPro 1.171.39.46 (Rigaku OD, 2018)'
_computing_molecular_graphics 'Olex2 (Dolomanov et al., 2009)'
_computing_publication_material 'Olex2 (Dolomanov et al., 2009)'
_computing_structure_refinement 'ShelXL (Sheldrick, 2015)'
_computing_structure_solution 'ShelXS (Sheldrick, 2008)'
_diffrn_ambient_temperature 293(2)
_diffrn_detector 'CCD plate'
_diffrn_detector_area_resol_mean 16.0233
_diffrn_detector_type Eos
_diffrn_measured_fraction_theta_full 0.998
_diffrn_measured_fraction_theta_max 0.874
_diffrn_measurement_details
;
List of Runs (angles in degrees, time in seconds):

  # Type    Start    End  Width  t~exp~   \w     \q     \k     \f   Frames
#--------------------------------------------------------------------------
  1  \w     21.00  60.00   1.00   15.00    --   18.63 -99.00 150.00   39
  2  \w    -76.00 -51.00   1.00   15.00    --  -18.94 178.00 150.00   25
  3  \w    -82.00  11.00   1.00   15.00    --  -18.94 -77.00-120.00   93
  4  \w    -28.00  -2.00   1.00   15.00    --  -18.94 -57.00   0.00   26
  5  \w    -45.00  50.00   1.00   15.00    --  -18.94  77.00   0.00   95
  6  \w    -89.00  11.00   1.00   15.00    --  -18.94 -19.00  60.00  100
;
_diffrn_measurement_device 'four-circle diffractometer'
_diffrn_measurement_device_type 'SuperNova, Single source at offset/far, Eos'
_diffrn_measurement_method '\w scans'
_diffrn_orient_matrix_type 'CrysAlisPro convention (1999,Acta A55,543-557)'
_diffrn_orient_matrix_UB_11 0.0577584000
_diffrn_orient_matrix_UB_12 -0.0000387000
_diffrn_orient_matrix_UB_13 -0.0263696000
_diffrn_orient_matrix_UB_21 -0.0292116000
_diffrn_orient_matrix_UB_22 0.0135920000
_diffrn_orient_matrix_UB_23 -0.0554505000
_diffrn_orient_matrix_UB_31 0.0144070000
_diffrn_orient_matrix_UB_32 0.0276872000
_diffrn_orient_matrix_UB_33 0.0271396000
_diffrn_radiation_monochromator mirror
_diffrn_radiation_probe x-ray
_diffrn_radiation_type MoK\a
_diffrn_radiation_wavelength 0.71073
_diffrn_reflns_av_R_equivalents 0.0606
_diffrn_reflns_av_unetI/netI 0.0780
_diffrn_reflns_Laue_measured_fraction_full 0.998
_diffrn_reflns_Laue_measured_fraction_max 0.874
_diffrn_reflns_limit_h_max 14
_diffrn_reflns_limit_h_min -13
_diffrn_reflns_limit_k_max 31
_diffrn_reflns_limit_k_min -31
_diffrn_reflns_limit_l_max 13
_diffrn_reflns_limit_l_min -13
_diffrn_reflns_number 20028
_diffrn_reflns_point_group_measured_fraction_full 0.998
_diffrn_reflns_point_group_measured_fraction_max 0.874
_diffrn_reflns_theta_full 25.242
_diffrn_reflns_theta_max 29.196
_diffrn_reflns_theta_min 3.358
_diffrn_source 'micro-focus sealed X-ray tube'
_diffrn_source_type 'SuperNova (Mo) X-ray Source'
_exptl_absorpt_coefficient_mu 5.155
_exptl_absorpt_correction_T_max 1.00000
_exptl_absorpt_correction_T_min 0.59069
_exptl_absorpt_correction_type multi-scan
_exptl_absorpt_process_details
;
CrysAlisPro 1.171.39.46 (Rigaku Oxford Diffraction, 2018)
Empirical absorption correction using spherical harmonics,
 implemented in SCALE3 ABSPACK scaling algorithm.
;
_exptl_crystal_colour brown
_exptl_crystal_density_diffrn 1.790
_exptl_crystal_description block
_exptl_crystal_F_000 1384
_refine_diff_density_max 1.496
_refine_diff_density_min -1.625
_refine_diff_density_rms 0.145
_refine_ls_extinction_method none
_refine_ls_goodness_of_fit_ref 0.995
_refine_ls_hydrogen_treatment constr
_refine_ls_matrix_type full
_refine_ls_number_parameters 356
_refine_ls_number_reflns 6202
_refine_ls_number_restraints 0
_refine_ls_restrained_S_all 0.995
_refine_ls_R_factor_all 0.0746
_refine_ls_R_factor_gt 0.0435
_refine_ls_shift/su_max 0.002
_refine_ls_shift/su_mean 0.000
_refine_ls_structure_factor_coef Fsqd
_refine_ls_weighting_details 'w=1/[\s^2^(Fo^2^)+(0.0349P)^2^] where P=(Fo^2^+2Fc^2^)/3'
_refine_ls_weighting_scheme calc
_refine_ls_wR_factor_gt 0.0853
_refine_ls_wR_factor_ref 0.0972
_reflns_Friedel_coverage 0.000
_reflns_number_gt 4282
_reflns_number_total 6202
_reflns_threshold_expression 'I > 2\s(I)'
_cod_data_source_file d0nj00465k2.cif
_cod_data_source_block 9
_cod_depositor_comments
;Adding full bibliography for 1557795--1557798.cif.

 Adding full bibliography for 1557795--1557798.cif.
;
_cod_original_cell_volume 2614.8(3)
_cod_database_code 1557796
_shelxl_version_number 2014-3
_chemical_oxdiff_formula 'C1 H1 O1 N1'
_shelx_space_group_comment
;
The symmetry employed for this shelxl refinement is uniquely defined
by the following loop, which should always be used as a source of
symmetry information in preference to the above space-group names.
They are only intended as comments.
;
_reflns_odcompleteness_completeness 99.69
_reflns_odcompleteness_iscentric 1
_reflns_odcompleteness_theta 26.32
_olex2_refinement_description
;
1. Fixed Uiso
 At 1.2 times of:
  All C(H) groups
 At 1.5 times of:
  All C(H,H,H) groups, All O(H) groups
2.a Aromatic/amide H refined with riding coordinates:
 C2(H2), C3(H3), C4(H4), C5(H5), C7(H7), C8(H8), C9(H9), C10(H10), C11(H11),
 C12(H12), C14(H14), C15(H15), C16(H16), C17(H17), C20(H20), C21(H21), C24(H24),
  C25(H25), C26(H26)
2.b Idealised Me refined as rotating group:
 C28(H28A,H28B,H28C), C29(H29A,H29B,H29C)
2.c Idealised tetrahedral OH refined as rotating group:
 O2(H2A), O3(H3A)
;
_olex2_submission_special_instructions 'No special instructions were received'
_oxdiff_exptl_absorpt_empirical_details
;
Empirical correction (ABSPACK) includes:
- Absorption correction using spherical harmonics
- Frame scaling
;
_oxdiff_exptl_absorpt_empirical_full_max 1.597
_oxdiff_exptl_absorpt_empirical_full_min 0.554

loop_
_space_group_symop_operation_xyz
'x, y, z'
'-x, y+1/2, -z+1/2'
'-x, -y, -z'
'x, -y-1/2, z-1/2'

loop_
_atom_site_label
_atom_site_type_symbol
_atom_site_fract_x
_atom_site_fract_y
_atom_site_fract_z
_atom_site_U_iso_or_equiv
_atom_site_adp_type
_atom_site_occupancy
_atom_site_site_symmetry_order
_atom_site_calc_flag
_atom_site_refinement_flags_posn
_atom_site_refinement_flags_adp
_atom_site_refinement_flags_occupancy
_atom_site_disorder_assembly
_atom_site_disorder_group
Ir1 Ir 0.26982(2) 0.61940(2) 0.88783(2) 0.03403(9) Uani 1 1 d . . . . .
F1 F 0.0429(5) 0.53521(17) 0.3160(4) 0.0827(16) Uani 1 1 d . . . . .
O1 O 0.3708(4) 0.58755(17) 0.7348(4) 0.0448(11) Uani 1 1 d . . . . .
N1 N 0.3390(5) 0.5224(2) 1.0490(5) 0.0452(14) Uani 1 1 d . . . . .
N2 N 0.2517(5) 0.5381(2) 0.9527(5) 0.0427(14) Uani 1 1 d . . . . .
N3 N 0.1222(5) 0.60953(18) 0.7368(5) 0.0391(13) Uani 1 1 d . . . . .
N4 N 0.2291(5) 0.74196(19) 0.9192(5) 0.0383(12) Uani 1 1 d . . . . .
N5 N 0.2919(5) 0.70491(19) 0.8486(5) 0.0345(12) Uani 1 1 d . . . . .
C1 C 0.1635(6) 0.6550(2) 1.0104(5) 0.0353(14) Uani 1 1 d . . . . .
C2 C 0.0915(7) 0.6291(3) 1.0958(6) 0.0461(17) Uani 1 1 d . . . . .
H2 H 0.0955 0.5890 1.1059 0.055 Uiso 1 1 calc R . . . .
C3 C 0.0144(7) 0.6605(3) 1.1663(6) 0.0541(19) Uani 1 1 d . . . . .
H3 H -0.0337 0.6414 1.2210 0.065 Uiso 1 1 calc R . . . .
C4 C 0.0089(7) 0.7208(3) 1.1552(7) 0.056(2) Uani 1 1 d . . . . .
H4 H -0.0427 0.7422 1.2026 0.068 Uiso 1 1 calc R . . . .
C5 C 0.0807(7) 0.7487(3) 1.0732(7) 0.0499(18) Uani 1 1 d . . . . .
H5 H 0.0785 0.7890 1.0649 0.060 Uiso 1 1 calc R . . . .
C6 C 0.1550(6) 0.7158(2) 1.0046(6) 0.0357(14) Uani 1 1 d . . . . .
C7 C 0.2588(7) 0.7973(3) 0.8908(6) 0.0475(18) Uani 1 1 d . . . . .
H7 H 0.2285 0.8306 0.9267 0.057 Uiso 1 1 calc R . . . .
C8 C 0.3395(7) 0.7963(3) 0.8020(7) 0.055(2) Uani 1 1 d . . . . .
H8 H 0.3750 0.8281 0.7653 0.066 Uiso 1 1 calc R . . . .
C9 C 0.3581(6) 0.7377(3) 0.7768(6) 0.0454(16) Uani 1 1 d . . . . .
H9 H 0.4092 0.7235 0.7185 0.054 Uiso 1 1 calc R . . . .
C10 C 0.1726(8) 0.4937(3) 0.9344(6) 0.0534(19) Uani 1 1 d . . . . .
H10 H 0.1038 0.4924 0.8734 0.064 Uiso 1 1 calc R . . . .
C11 C 0.2083(9) 0.4489(3) 1.0208(7) 0.064(2) Uani 1 1 d . . . . .
H11 H 0.1679 0.4135 1.0289 0.077 Uiso 1 1 calc R . . . .
C12 C 0.3142(9) 0.4680(3) 1.0900(7) 0.062(2) Uani 1 1 d . . . . .
H12 H 0.3612 0.4476 1.1539 0.074 Uiso 1 1 calc R . . . .
C13 C 0.4319(7) 0.5638(3) 1.0874(6) 0.0494(18) Uani 1 1 d . . . . .
C14 C 0.5271(8) 0.5533(3) 1.1818(7) 0.062(2) Uani 1 1 d . . . . .
H14 H 0.5324 0.5177 1.2237 0.074 Uiso 1 1 calc R . . . .
C15 C 0.6143(8) 0.5962(4) 1.2134(7) 0.073(3) Uani 1 1 d . . . . .
H15 H 0.6790 0.5897 1.2771 0.088 Uiso 1 1 calc R . . . .
C16 C 0.6059(7) 0.6484(4) 1.1513(8) 0.068(2) Uani 1 1 d . . . . .
H16 H 0.6653 0.6772 1.1731 0.082 Uiso 1 1 calc R . . . .
C17 C 0.5097(7) 0.6590(3) 1.0561(6) 0.0527(18) Uani 1 1 d . . . . .
H17 H 0.5054 0.6948 1.0155 0.063 Uiso 1 1 calc R . . . .
C18 C 0.4190(7) 0.6168(3) 1.0200(6) 0.0427(16) Uani 1 1 d . . . . .
C19 C 0.2917(7) 0.5737(3) 0.6335(6) 0.0452(17) Uani 1 1 d . . . . .
C20 C 0.3330(8) 0.5492(3) 0.5253(7) 0.061(2) Uani 1 1 d . . . . .
H20 H 0.4176 0.5408 0.5240 0.073 Uiso 1 1 calc R . . . .
C21 C 0.2484(9) 0.5370(3) 0.4189(7) 0.064(2) Uani 1 1 d . . . . .
H21 H 0.2778 0.5211 0.3474 0.077 Uiso 1 1 calc R . . . .
C22 C 0.1247(9) 0.5481(3) 0.4185(6) 0.054(2) Uani 1 1 d . . . . .
C23 C 0.0767(8) 0.5736(2) 0.5240(6) 0.0483(19) Uani 1 1 d . . . . .
C24 C -0.0506(8) 0.5865(3) 0.5293(7) 0.060(2) Uani 1 1 d . . . . .
H24 H -0.1092 0.5793 0.4602 0.072 Uiso 1 1 calc R . . . .
C25 C -0.0862(7) 0.6096(3) 0.6363(8) 0.057(2) Uani 1 1 d . . . . .
H25 H -0.1701 0.6184 0.6410 0.068 Uiso 1 1 calc R . . . .
C26 C 0.0026(6) 0.6207(2) 0.7413(6) 0.0435(16) Uani 1 1 d . . . . .
H26 H -0.0238 0.6360 0.8147 0.052 Uiso 1 1 calc R . . . .
C27 C 0.1608(7) 0.5857(2) 0.6296(6) 0.0406(16) Uani 1 1 d . . . . .
O2 O 0.5883(6) 0.6340(4) 0.6857(6) 0.103(2) Uani 1 1 d . . . . .
H2A H 0.5304 0.6116 0.6940 0.154 Uiso 1 1 calc GR . . . .
C28 C 0.5818(10) 0.6525(6) 0.5582(10) 0.148(5) Uani 1 1 d . . . . .
H28A H 0.6133 0.6224 0.5079 0.222 Uiso 1 1 calc GR . . . .
H28B H 0.6314 0.6870 0.5530 0.222 Uiso 1 1 calc GR . . . .
H28C H 0.4964 0.6608 0.5273 0.222 Uiso 1 1 calc GR . . . .
O3 O 0.7690(11) 0.6983(6) 0.8114(15) 0.216(6) Uani 1 1 d . . . . .
H3A H 0.7021 0.6812 0.7962 0.325 Uiso 1 1 calc GR . . . .
C29 C 0.7563(12) 0.7416(6) 0.8952(11) 0.143(5) Uani 1 1 d . . . . .
H29A H 0.6830 0.7640 0.8678 0.214 Uiso 1 1 calc GR . . . .
H29B H 0.8287 0.7663 0.9004 0.214 Uiso 1 1 calc GR . . . .
H29C H 0.7481 0.7252 0.9768 0.214 Uiso 1 1 calc GR . . . .

loop_
_atom_site_aniso_label
_atom_site_aniso_U_11
_atom_site_aniso_U_22
_atom_site_aniso_U_33
_atom_site_aniso_U_23
_atom_site_aniso_U_13
_atom_site_aniso_U_12
Ir1 0.04760(16) 0.02913(13) 0.02686(14) 0.00033(10) 0.01081(11) 0.00403(11)
F1 0.142(5) 0.063(3) 0.039(3) -0.007(2) -0.010(3) -0.024(3)
O1 0.049(3) 0.048(3) 0.040(3) -0.003(2) 0.014(2) 0.011(2)
N1 0.062(4) 0.038(3) 0.038(3) 0.002(2) 0.011(3) 0.015(3)
N2 0.064(4) 0.029(3) 0.035(3) -0.002(2) 0.009(3) 0.010(3)
N3 0.059(4) 0.029(3) 0.031(3) 0.003(2) 0.013(3) -0.003(2)
N4 0.051(3) 0.029(3) 0.036(3) -0.002(2) 0.010(3) 0.001(2)
N5 0.042(3) 0.032(3) 0.031(3) 0.001(2) 0.010(2) 0.001(2)
C1 0.044(4) 0.036(3) 0.027(3) -0.003(3) 0.008(3) 0.000(3)
C2 0.062(5) 0.040(4) 0.039(4) -0.001(3) 0.017(3) -0.001(3)
C3 0.071(5) 0.057(4) 0.038(4) 0.004(3) 0.023(4) 0.002(4)
C4 0.066(5) 0.053(4) 0.054(5) -0.010(4) 0.024(4) 0.010(4)
C5 0.063(5) 0.035(3) 0.055(5) -0.008(3) 0.020(4) 0.011(3)
C6 0.045(4) 0.032(3) 0.033(4) -0.001(3) 0.012(3) 0.001(3)
C7 0.069(5) 0.027(3) 0.048(4) 0.001(3) 0.010(4) -0.002(3)
C8 0.083(6) 0.037(4) 0.048(5) 0.002(3) 0.018(4) -0.017(4)
C9 0.050(4) 0.056(4) 0.034(4) 0.005(3) 0.019(3) 0.000(3)
C10 0.077(6) 0.044(4) 0.041(4) -0.003(3) 0.018(4) 0.004(4)
C11 0.109(7) 0.037(4) 0.050(5) -0.001(4) 0.027(5) -0.011(4)
C12 0.104(7) 0.036(4) 0.048(5) 0.009(3) 0.024(5) 0.011(4)
C13 0.068(5) 0.046(4) 0.034(4) -0.001(3) 0.006(4) 0.013(4)
C14 0.063(5) 0.078(5) 0.045(5) 0.005(4) 0.009(4) 0.025(5)
C15 0.058(5) 0.113(7) 0.046(5) -0.009(5) -0.004(4) 0.035(5)
C16 0.054(5) 0.089(6) 0.061(5) -0.016(5) 0.003(4) -0.001(5)
C17 0.054(5) 0.063(4) 0.041(4) -0.002(3) 0.006(4) 0.006(4)
C18 0.054(4) 0.048(4) 0.028(3) -0.006(3) 0.011(3) 0.012(3)
C19 0.074(5) 0.031(3) 0.033(4) 0.002(3) 0.018(4) -0.002(3)
C20 0.086(6) 0.057(4) 0.045(5) -0.004(4) 0.031(4) 0.012(4)
C21 0.115(8) 0.050(4) 0.031(4) -0.008(3) 0.026(5) 0.001(5)
C22 0.093(6) 0.039(4) 0.031(4) -0.001(3) 0.010(4) -0.013(4)
C23 0.081(6) 0.028(3) 0.035(4) 0.008(3) 0.006(4) -0.012(4)
C24 0.073(6) 0.050(4) 0.053(5) 0.007(4) -0.017(5) -0.018(4)
C25 0.043(4) 0.057(5) 0.069(6) 0.001(4) -0.005(4) 0.004(3)
C26 0.047(4) 0.042(3) 0.043(4) 0.000(3) 0.010(3) 0.004(3)
C27 0.071(5) 0.025(3) 0.027(3) 0.001(3) 0.011(3) -0.002(3)
O2 0.075(5) 0.156(7) 0.078(5) 0.036(4) 0.010(4) -0.008(4)
C28 0.098(9) 0.251(14) 0.097(10) 0.082(10) 0.024(7) 0.028(9)
O3 0.184(12) 0.225(12) 0.258(14) -0.114(10) 0.107(11) -0.035(9)
C29 0.130(12) 0.176(14) 0.130(12) 0.008(9) 0.048(10) 0.006(9)

loop_
_atom_type_symbol
_atom_type_description
_atom_type_scat_dispersion_real
_atom_type_scat_dispersion_imag
_atom_type_scat_source
C C 0.0033 0.0016 'International Tables Vol C Tables 4.2.6.8 and 6.1.1.4'
H H 0.0000 0.0000 'International Tables Vol C Tables 4.2.6.8 and 6.1.1.4'
F F 0.0171 0.0103 'International Tables Vol C Tables 4.2.6.8 and 6.1.1.4'
Ir Ir -1.4442 7.9887 'International Tables Vol C Tables 4.2.6.8 and 6.1.1.4'
N N 0.0061 0.0033 'International Tables Vol C Tables 4.2.6.8 and 6.1.1.4'
O O 0.0106 0.0060 'International Tables Vol C Tables 4.2.6.8 and 6.1.1.4'

loop_
_geom_angle_atom_site_label_1
_geom_angle_atom_site_label_2
_geom_angle_atom_site_label_3
_geom_angle
_geom_angle_site_symmetry_1
_geom_angle_site_symmetry_3
_geom_angle_publ_flag
N2 Ir1 O1 91.10(18) . . ?
N2 Ir1 N3 93.91(19) . . ?
N2 Ir1 N5 171.8(2) . . ?
N2 Ir1 C18 80.3(2) . . ?
N3 Ir1 O1 77.96(19) . . ?
N5 Ir1 O1 95.32(18) . . ?
N5 Ir1 N3 92.39(18) . . ?
C1 Ir1 O1 172.26(19) . . ?
C1 Ir1 N2 94.2(2) . . ?
C1 Ir1 N3 96.0(2) . . ?
C1 Ir1 N5 80.0(2) . . ?
C1 Ir1 C18 91.3(2) . . ?
C18 Ir1 O1 95.2(2) . . ?
C18 Ir1 N3 171.0(2) . . ?
C18 Ir1 N5 94.0(2) . . ?
C19 O1 Ir1 111.0(4) . . ?
N2 N1 C13 116.6(5) . . ?
C12 N1 N2 110.1(6) . . ?
C12 N1 C13 133.3(6) . . ?
N1 N2 Ir1 115.0(4) . . ?
C10 N2 Ir1 138.4(5) . . ?
C10 N2 N1 106.5(5) . . ?
C26 N3 Ir1 126.7(4) . . ?
C26 N3 C27 119.5(6) . . ?
C27 N3 Ir1 113.6(5) . . ?
N5 N4 C6 116.0(5) . . ?
C7 N4 N5 108.7(5) . . ?
C7 N4 C6 135.2(6) . . ?
N4 N5 Ir1 114.6(4) . . ?
C9 N5 Ir1 138.4(4) . . ?
C9 N5 N4 106.9(5) . . ?
C2 C1 Ir1 130.6(4) . . ?
C2 C1 C6 114.6(6) . . ?
C6 C1 Ir1 114.7(4) . . ?
C3 C2 C1 122.9(6) . . ?
C2 C3 C4 119.8(7) . . ?
C5 C4 C3 119.6(6) . . ?
C6 C5 C4 118.6(6) . . ?
C1 C6 N4 114.6(5) . . ?
C5 C6 N4 120.8(5) . . ?
C5 C6 C1 124.6(6) . . ?
C8 C7 N4 109.0(6) . . ?
C7 C8 C9 105.6(6) . . ?
N5 C9 C8 109.8(6) . . ?
N2 C10 C11 110.0(7) . . ?
C12 C11 C10 105.7(6) . . ?
N1 C12 C11 107.8(7) . . ?
N1 C13 C18 114.1(6) . . ?
C14 C13 N1 122.7(6) . . ?
C14 C13 C18 123.1(7) . . ?
C13 C14 C15 119.0(7) . . ?
C16 C15 C14 120.2(7) . . ?
C15 C16 C17 120.6(8) . . ?
C16 C17 C18 121.5(7) . . ?
C13 C18 Ir1 114.0(5) . . ?
C17 C18 Ir1 130.5(5) . . ?
C17 C18 C13 115.5(6) . . ?
O1 C19 C20 122.0(7) . . ?
O1 C19 C27 120.9(6) . . ?
C20 C19 C27 117.0(7) . . ?
C19 C20 C21 120.7(8) . . ?
C22 C21 C20 121.0(7) . . ?
F1 C22 C23 118.0(8) . . ?
C21 C22 F1 120.7(7) . . ?
C21 C22 C23 121.3(7) . . ?
C24 C23 C22 124.0(7) . . ?
C27 C23 C22 117.7(8) . . ?
C27 C23 C24 118.3(7) . . ?
C25 C24 C23 118.8(7) . . ?
C24 C25 C26 120.7(7) . . ?
N3 C26 C25 121.0(7) . . ?
N3 C27 C19 116.1(6) . . ?
N3 C27 C23 121.6(7) . . ?
C23 C27 C19 122.4(7) . . ?

loop_
_geom_bond_atom_site_label_1
_geom_bond_atom_site_label_2
_geom_bond_distance
_geom_bond_site_symmetry_2
_geom_bond_publ_flag
Ir1 O1 2.180(4) . ?
Ir1 N2 2.009(5) . ?
Ir1 N3 2.145(5) . ?
Ir1 N5 2.029(4) . ?
Ir1 C1 1.999(6) . ?
Ir1 C18 2.016(7) . ?
F1 C22 1.358(8) . ?
O1 C19 1.338(8) . ?
N1 N2 1.361(7) . ?
N1 C12 1.359(8) . ?
N1 C13 1.408(8) . ?
N2 C10 1.330(8) . ?
N3 C26 1.316(8) . ?
N3 C27 1.371(8) . ?
N4 N5 1.363(7) . ?
N4 C6 1.407(8) . ?
N4 C7 1.353(7) . ?
N5 C9 1.333(7) . ?
C1 C2 1.390(8) . ?
C1 C6 1.402(7) . ?
C2 C3 1.380(9) . ?
C3 C4 1.392(8) . ?
C4 C5 1.384(9) . ?
C5 C6 1.367(8) . ?
C7 C8 1.351(9) . ?
C8 C9 1.392(8) . ?
C10 C11 1.406(9) . ?
C11 C12 1.360(10) . ?
C13 C14 1.375(9) . ?
C13 C18 1.414(8) . ?
C14 C15 1.377(11) . ?
C15 C16 1.369(11) . ?
C16 C17 1.389(9) . ?
C17 C18 1.397(9) . ?
C19 C20 1.397(9) . ?
C19 C27 1.429(10) . ?
C20 C21 1.402(10) . ?
C21 C22 1.354(10) . ?
C22 C23 1.412(10) . ?
C23 C24 1.407(10) . ?
C23 C27 1.393(9) . ?
C24 C25 1.350(10) . ?
C25 C26 1.412(9) . ?
O2 C28 1.418(10) . ?
O3 C29 1.354(12) . ?
